data_7218595
loop_
_publ_author_name
'Yao, Ru-Xin'
'Xu, Xia'
'Zhang, Xian-Ming'

_publ_section_title
;
 Ferromagnetically coupled chiral dysprosium hydroxysulfate and
 centrosymmetric dysprosium hydroxysulfate-oxalate: Dy4(OH)4cubane based
 high-connected networks via in situ conversion of organosulfur to sulfate
;
_journal_issue 96
_journal_name_full 'RSC Adv.'
_journal_page_first 53954
_journal_paper_doi 10.1039/C4RA07436J
_journal_volume 4
_journal_year 2014
_chemical_formula_sum 'C2 H16 Dy4 O26 S3'
_chemical_formula_weight 1202.33
_chemical_name_systematic
;
?
;
_space_group_IT_number 57
_symmetry_cell_setting orthorhombic
_symmetry_space_group_name_Hall '-P 2c 2b'
_symmetry_space_group_name_H-M 'P b c m'
_atom_sites_solution_hydrogens geom
_atom_sites_solution_primary direct
_atom_sites_solution_secondary difmap
_audit_creation_method SHELXL-97
_cell_angle_alpha 90.00
_cell_angle_beta 90.00
_cell_angle_gamma 90.00
_cell_formula_units_Z 4
_cell_length_a 9.4145(8)
_cell_length_b 14.6978(12)
_cell_length_c 15.2089(13)
_cell_measurement_temperature 298(2)
_cell_volume 2104.5(3)
_computing_structure_refinement 'SHELXL-97 (Sheldrick, 1997)'
_computing_structure_solution 'SHELXS-97 (Sheldrick, 1990)'
_diffrn_ambient_temperature 298(2)
_diffrn_measured_fraction_theta_full 0.999
_diffrn_measured_fraction_theta_max 0.999
_diffrn_radiation_monochromator graphite
_diffrn_radiation_source 'fine-focus sealed tube'
_diffrn_radiation_type MoK\a
_diffrn_radiation_wavelength 0.71073
_diffrn_reflns_av_R_equivalents 0.0344
_diffrn_reflns_av_sigmaI/netI 0.0325
_diffrn_reflns_limit_h_max 12
_diffrn_reflns_limit_h_min -10
_diffrn_reflns_limit_k_max 12
_diffrn_reflns_limit_k_min -18
_diffrn_reflns_limit_l_max 17
_diffrn_reflns_limit_l_min -19
_diffrn_reflns_number 9358
_diffrn_reflns_theta_full 27.00
_diffrn_reflns_theta_max 27.00
_diffrn_reflns_theta_min 2.68
_exptl_absorpt_coefficient_mu 14.459
_exptl_absorpt_correction_T_max 0.2758
_exptl_absorpt_correction_T_min 0.0730
_exptl_absorpt_correction_type multi-scan
_exptl_crystal_density_diffrn 3.795
_exptl_crystal_density_method 'not measured'
_exptl_crystal_F_000 2192
_exptl_crystal_size_max 0.38
_exptl_crystal_size_mid 0.20
_exptl_crystal_size_min 0.12
_refine_diff_density_max 4.449
_refine_diff_density_min -2.057
_refine_diff_density_rms 0.443
_refine_ls_extinction_method none
_refine_ls_goodness_of_fit_ref 1.078
_refine_ls_hydrogen_treatment constr
_refine_ls_matrix_type full
_refine_ls_number_parameters 181
_refine_ls_number_reflns 2383
_refine_ls_number_restraints 0
_refine_ls_restrained_S_all 1.078
_refine_ls_R_factor_all 0.0424
_refine_ls_R_factor_gt 0.0384
_refine_ls_shift/su_max 0.001
_refine_ls_shift/su_mean 0.000
_refine_ls_structure_factor_coef Fsqd
_refine_ls_weighting_details 'calc w=1/[\s^2^(Fo^2^)+(0.0850P)^2^+3.6023P] where P=(Fo^2^+2Fc^2^)/3'
_refine_ls_weighting_scheme calc
_refine_ls_wR_factor_gt 0.1131
_refine_ls_wR_factor_ref 0.1178
_reflns_number_gt 2149
_reflns_number_total 2383
_reflns_threshold_expression >2sigma(I)
_cod_data_source_file c4ra07436j2.cif
_cod_data_source_block 2
_cod_depositor_comments
;
The following automatic conversions were performed:

'_symmetry_cell_setting' value 'Orthorhombic' changed to
'orthorhombic' according to
/usr/data/users/saulius/crontab/automatic-downloads/rss-feeds/RSC/lib/dictionaries/cif_core.dic
dictionary named 'cif_core.dic' version 2.4.2 from
2011-04-26.

'_exptl_absorpt_correction_type' value 'Multi-scan'
changed to 'multi-scan' according to
/usr/data/users/saulius/crontab/automatic-downloads/rss-feeds/RSC/lib/dictionaries/cif_core.dic
dictionary named 'cif_core.dic' version 2.4.2 from 2011-04-26.

Automatic conversion script
Id: cif_fix_values 2827 2014-09-09 07:05:25Z andrius 
;
_cod_original_sg_symbol_H-M Pbcm
_cod_database_code 7218595

loop_
_symmetry_equiv_pos_as_xyz
'x, y, z'
'-x, -y, z+1/2'
'-x, y+1/2, -z+1/2'
'x, -y+1/2, -z'
'-x, -y, -z'
'x, y, -z-1/2'
'x, -y-1/2, z-1/2'
'-x, y-1/2, z'

loop_
_atom_site_label
_atom_site_type_symbol
_atom_site_fract_x
_atom_site_fract_y
_atom_site_fract_z
_atom_site_U_iso_or_equiv
_atom_site_adp_type
_atom_site_occupancy
_atom_site_symmetry_multiplicity
_atom_site_calc_flag
_atom_site_refinement_flags
_atom_site_disorder_assembly
_atom_site_disorder_group
Dy1 Dy 0.74160(5) 0.74897(3) 0.2500 0.01156(18) Uani 1 2 d S . .
Dy2 Dy 0.41367(6) 0.90520(3) 0.2500 0.01071(17) Uani 1 2 d S . .
Dy3 Dy 0.74146(4) 0.97255(2) 0.37792(3) 0.01064(16) Uani 1 1 d . . .
S1 S 0.5854(2) 0.58346(12) 0.09322(13) 0.0127(4) Uani 1 1 d . A .
S2 S 1.0474(3) 0.63343(17) 0.2500 0.0135(5) Uani 1 2 d S . .
O1 O 0.6094(8) 1.0115(5) 0.2500 0.0102(14) Uani 1 2 d S . .
H1A H 0.5780 1.0751 0.2500 0.012 Uiso 1 2 calc SR . .
O2 O 0.5964(6) 0.8499(3) 0.3384(4) 0.0132(11) Uani 1 1 d . . .
H2A H 0.5589 0.8186 0.3904 0.016 Uiso 1 1 calc R . .
O3 O 0.8380(9) 0.8959(5) 0.2500 0.0113(15) Uani 1 2 d S . .
H3A H 0.9420 0.8953 0.2500 0.014 Uiso 1 2 calc SR A .
O4 O 0.6381(8) 0.5001(5) 0.1343(5) 0.0347(18) Uani 1 1 d . . .
O5 O 0.5974(7) 0.6580(4) 0.1572(4) 0.0227(14) Uani 1 1 d . . .
O6 O 0.6705(7) 0.6052(4) 0.0153(4) 0.0173(12) Uani 1 1 d . . .
O7 O 0.4348(7) 0.5719(4) 0.0687(4) 0.0224(13) Uani 1 1 d . . .
O8 O 0.8918(9) 0.6135(6) 0.2500 0.0220(18) Uani 1 2 d S . .
O9 O 1.1138(7) 0.5945(4) 0.1717(4) 0.0243(14) Uani 1 1 d . . .
O10 O 1.0588(11) 0.7327(6) 0.2500 0.030(2) Uani 1 2 d S . .
O11 O 0.8380(6) 1.0600(4) 0.4992(4) 0.0172(12) Uani 1 1 d . . .
O12 O 1.0320(7) 1.0800(4) 0.5816(4) 0.0218(13) Uani 1 1 d . . .
C1 C 0.9648(9) 1.0399(5) 0.5242(5) 0.0164(17) Uani 1 1 d . . .
O1W O 0.3235(16) 0.7728(10) 0.3166(10) 0.048(6) Uani 0.60(2) 1 d P A 1
O1W' O 0.2930(17) 0.8225(9) 0.3672(10) 0.014(4) Uani 0.40(2) 1 d P A 2
O2W O 0.1527(12) 0.9311(7) 0.2500 0.047(3) Uani 1 2 d S A .
O3W O 0.8439(7) 0.7467(4) 0.1053(4) 0.0251(14) Uani 1 1 d . . .
O4W O 1.0825(14) 0.7500 0.0000 0.070(5) Uani 1 2 d S . .

loop_
_atom_site_aniso_label
_atom_site_aniso_U_11
_atom_site_aniso_U_22
_atom_site_aniso_U_33
_atom_site_aniso_U_23
_atom_site_aniso_U_13
_atom_site_aniso_U_12
Dy1 0.0157(3) 0.0058(3) 0.0132(3) 0.000 0.000 -0.00016(17)
Dy2 0.0098(3) 0.0083(3) 0.0140(3) 0.000 0.000 -0.00060(17)
Dy3 0.0101(3) 0.0103(2) 0.0115(3) 0.00009(12) -0.00245(12) -0.00105(12)
S1 0.0146(11) 0.0091(8) 0.0145(9) 0.0009(6) 0.0029(7) -0.0027(7)
S2 0.0145(14) 0.0096(12) 0.0164(13) 0.000 0.000 0.0027(10)
O1 0.004(4) 0.013(3) 0.013(3) 0.000 0.000 -0.001(3)
O2 0.016(3) 0.008(2) 0.015(3) 0.000(2) 0.003(2) 0.001(2)
O3 0.009(4) 0.008(3) 0.017(4) 0.000 0.000 0.000(3)
O4 0.035(5) 0.026(3) 0.043(4) 0.019(3) 0.020(3) 0.012(3)
O5 0.032(4) 0.023(3) 0.013(3) -0.005(2) 0.000(2) -0.013(3)
O6 0.021(3) 0.015(3) 0.016(3) -0.001(2) 0.004(2) -0.004(2)
O7 0.014(3) 0.032(3) 0.021(3) -0.003(2) 0.000(2) -0.007(3)
O8 0.012(5) 0.023(4) 0.031(5) 0.000 0.000 -0.001(3)
O9 0.028(4) 0.024(3) 0.020(3) -0.003(2) 0.004(3) 0.013(3)
O10 0.039(6) 0.011(4) 0.040(5) 0.000 0.000 0.001(4)
O11 0.009(3) 0.019(3) 0.023(3) -0.005(2) -0.003(2) 0.001(2)
O12 0.021(3) 0.021(3) 0.023(3) -0.010(2) -0.010(3) 0.005(2)
C1 0.017(5) 0.016(4) 0.017(4) -0.003(3) 0.001(3) -0.003(3)
O1W 0.030(8) 0.051(9) 0.063(10) 0.021(8) -0.013(7) -0.028(7)
O1W' 0.019(8) 0.007(7) 0.014(8) -0.004(5) 0.008(6) -0.003(6)
O2W 0.021(6) 0.016(5) 0.103(10) 0.000 0.000 0.008(4)
O3W 0.023(4) 0.031(3) 0.021(3) 0.002(2) 0.006(3) -0.005(3)
O4W 0.032(8) 0.050(8) 0.128(14) -0.023(8) 0.000 0.000

loop_
_atom_type_symbol
_atom_type_description
_atom_type_scat_dispersion_real
_atom_type_scat_dispersion_imag
_atom_type_scat_source
C C 0.0033 0.0016 'International Tables Vol C Tables 4.2.6.8 and 6.1.1.4'
H H 0.0000 0.0000 'International Tables Vol C Tables 4.2.6.8 and 6.1.1.4'
O O 0.0106 0.0060 'International Tables Vol C Tables 4.2.6.8 and 6.1.1.4'
S S 0.1246 0.1234 'International Tables Vol C Tables 4.2.6.8 and 6.1.1.4'
Dy Dy -0.1892 4.4098 'International Tables Vol C Tables 4.2.6.8 and 6.1.1.4'

loop_
_geom_angle_atom_site_label_1
_geom_angle_atom_site_label_2
_geom_angle_atom_site_label_3
_geom_angle
_geom_angle_site_symmetry_1
_geom_angle_site_symmetry_3
O3 Dy1 O5 137.87(18) . .
O3 Dy1 O5 137.87(18) . 6_556
O5 Dy1 O5 73.1(3) . 6_556
O3 Dy1 O3W 81.82(16) . 6_556
O5 Dy1 O3W 140.1(2) . 6_556
O5 Dy1 O3W 71.1(2) 6_556 6_556
O3 Dy1 O3W 81.82(16) . .
O5 Dy1 O3W 71.1(2) . .
O5 Dy1 O3W 140.1(2) 6_556 .
O3W Dy1 O3W 132.7(3) 6_556 .
O3 Dy1 O2 69.8(2) . 6_556
O5 Dy1 O2 72.1(2) . 6_556
O5 Dy1 O2 110.6(2) 6_556 6_556
O3W Dy1 O2 138.0(2) 6_556 6_556
O3W Dy1 O2 74.1(2) . 6_556
O3 Dy1 O2 69.8(2) . .
O5 Dy1 O2 110.6(2) . .
O5 Dy1 O2 72.1(2) 6_556 .
O3W Dy1 O2 74.1(2) 6_556 .
O3W Dy1 O2 138.0(2) . .
O2 Dy1 O2 67.4(3) 6_556 .
O3 Dy1 O8 121.8(3) . .
O5 Dy1 O8 82.6(2) . .
O5 Dy1 O8 82.6(2) 6_556 .
O3W Dy1 O8 75.90(17) 6_556 .
O3W Dy1 O8 75.90(17) . .
O2 Dy1 O8 145.62(14) 6_556 .
O2 Dy1 O8 145.62(14) . .
O3 Dy1 Dy3 37.51(11) . .
O5 Dy1 Dy3 142.03(17) . .
O5 Dy1 Dy3 100.48(15) 6_556 .
O3W Dy1 Dy3 62.97(14) 6_556 .
O3W Dy1 Dy3 118.61(14) . .
O2 Dy1 Dy3 75.88(13) 6_556 .
O2 Dy1 Dy3 35.98(13) . .
O8 Dy1 Dy3 134.56(14) . .
O3 Dy1 Dy3 37.51(11) . 6_556
O5 Dy1 Dy3 100.48(15) . 6_556
O5 Dy1 Dy3 142.03(17) 6_556 6_556
O3W Dy1 Dy3 118.61(14) 6_556 6_556
O3W Dy1 Dy3 62.97(14) . 6_556
O2 Dy1 Dy3 35.98(13) 6_556 6_556
O2 Dy1 Dy3 75.88(13) . 6_556
O8 Dy1 Dy3 134.56(14) . 6_556
Dy3 Dy1 Dy3 61.254(15) . 6_556
O3 Dy1 Dy2 76.14(19) . .
O5 Dy1 Dy2 82.95(17) . .
O5 Dy1 Dy2 82.95(17) 6_556 .
O3W Dy1 Dy2 109.27(16) 6_556 .
O3W Dy1 Dy2 109.27(16) . .
O2 Dy1 Dy2 35.16(13) 6_556 .
O2 Dy1 Dy2 35.16(13) . .
O8 Dy1 Dy2 162.0(2) . .
Dy3 Dy1 Dy2 59.081(11) . .
Dy3 Dy1 Dy2 59.081(11) 6_556 .
O4 Dy2 O4 99.9(4) 3_655 8_665
O4 Dy2 O2 85.8(2) 3_655 .
O4 Dy2 O2 144.1(2) 8_665 .
O4 Dy2 O2 144.1(2) 3_655 6_556
O4 Dy2 O2 85.8(2) 8_665 6_556
O2 Dy2 O2 70.5(3) . 6_556
O4 Dy2 O1W 139.1(4) 3_655 6_556
O4 Dy2 O1W 95.5(5) 8_665 6_556
O2 Dy2 O1W 103.1(5) . 6_556
O2 Dy2 O1W 74.3(4) 6_556 6_556
O4 Dy2 O1W 95.5(5) 3_655 .
O4 Dy2 O1W 139.1(4) 8_665 .
O2 Dy2 O1W 74.3(4) . .
O2 Dy2 O1W 103.1(5) 6_556 .
O1W Dy2 O1W 51.0(8) 6_556 .
O4 Dy2 O1 76.6(2) 3_655 .
O4 Dy2 O1 76.6(2) 8_665 .
O2 Dy2 O1 70.3(2) . .
O2 Dy2 O1 70.3(2) 6_556 .
O1W Dy2 O1 144.1(3) 6_556 .
O1W Dy2 O1 144.1(3) . .
O4 Dy2 O1W' 139.8(4) 3_655 6_556
O4 Dy2 O1W' 69.1(4) 8_665 6_556
O2 Dy2 O1W' 126.3(4) . 6_556
O2 Dy2 O1W' 75.4(4) 6_556 6_556
O1W Dy2 O1W' 26.5(5) 6_556 6_556
O1W Dy2 O1W' 74.6(6) . 6_556
O1 Dy2 O1W' 132.7(4) . 6_556
O4 Dy2 O1W' 69.1(4) 3_655 .
O4 Dy2 O1W' 139.8(4) 8_665 .
O2 Dy2 O1W' 75.4(4) . .
O2 Dy2 O1W' 126.3(4) 6_556 .
O1W Dy2 O1W' 74.6(6) 6_556 .
O1W Dy2 O1W' 26.5(5) . .
O1 Dy2 O1W' 132.7(4) . .
O1W' Dy2 O1W' 94.0(7) 6_556 .
O4 Dy2 O2W 72.4(2) 3_655 .
O4 Dy2 O2W 72.4(2) 8_665 .
O2 Dy2 O2W 141.54(16) . .
O2 Dy2 O2W 141.54(16) 6_556 .
O1W Dy2 O2W 76.7(4) 6_556 .
O1W Dy2 O2W 76.7(4) . .
O1 Dy2 O2W 130.9(3) . .
O1W' Dy2 O2W 67.4(4) 6_556 .
O1W' Dy2 O2W 67.4(4) . .
O4 Dy2 Dy3 67.7(2) 3_655 .
O4 Dy2 Dy3 114.09(18) 8_665 .
O2 Dy2 Dy3 36.06(13) . .
O2 Dy2 Dy3 77.63(14) 6_556 .
O1W Dy2 Dy3 137.1(4) 6_556 .
O1W Dy2 Dy3 106.8(3) . .
O1 Dy2 Dy3 37.62(10) . .
O1W' Dy2 Dy3 152.5(4) 6_556 .
O1W' Dy2 Dy3 97.7(4) . .
O2W Dy2 Dy3 140.05(14) . .
O4 Dy2 Dy3 114.09(18) 3_655 6_556
O4 Dy2 Dy3 67.7(2) 8_665 6_556
O2 Dy2 Dy3 77.63(14) . 6_556
O2 Dy2 Dy3 36.06(13) 6_556 6_556
O1W Dy2 Dy3 106.8(3) 6_556 6_556
O1W Dy2 Dy3 137.1(4) . 6_556
O1 Dy2 Dy3 37.62(10) . 6_556
O1W' Dy2 Dy3 97.7(4) 6_556 6_556
O1W' Dy2 Dy3 152.5(4) . 6_556
O2W Dy2 Dy3 140.05(14) . 6_556
Dy3 Dy2 Dy3 61.954(16) . 6_556
O2 Dy3 O12 110.09(19) . 5_776
O2 Dy3 O7 98.9(2) . 3_655
O12 Dy3 O7 138.9(2) 5_776 3_655
O2 Dy3 O9 146.6(2) . 3_755
O12 Dy3 O9 79.1(2) 5_776 3_755
O7 Dy3 O9 92.6(2) 3_655 3_755
O2 Dy3 O1 70.8(2) . .
O12 Dy3 O1 140.1(2) 5_776 .
O7 Dy3 O1 76.4(2) 3_655 .
O9 Dy3 O1 81.9(2) 3_755 .
O2 Dy3 O11 145.3(2) . .
O12 Dy3 O11 68.59(19) 5_776 .
O7 Dy3 O11 70.9(2) 3_655 .
O9 Dy3 O11 68.1(2) 3_755 .
O1 Dy3 O11 133.7(2) . .
O2 Dy3 O3 69.8(2) . .
O12 Dy3 O3 73.6(2) 5_776 .
O7 Dy3 O3 146.0(2) 3_655 .
O9 Dy3 O3 83.2(2) 3_755 .
O1 Dy3 O3 69.6(2) . .
O11 Dy3 O3 135.7(2) . .
O2 Dy3 O6 72.74(19) . 7_576
O12 Dy3 O6 82.7(2) 5_776 7_576
O7 Dy3 O6 78.8(2) 3_655 7_576
O9 Dy3 O6 140.5(2) 3_755 7_576
O1 Dy3 O6 131.4(2) . 7_576
O11 Dy3 O6 72.8(2) . 7_576
O3 Dy3 O6 124.36(19) . 7_576
O2 Dy3 Dy2 35.88(13) . .
O12 Dy3 Dy2 142.14(14) 5_776 .
O7 Dy3 Dy2 76.38(16) 3_655 .
O9 Dy3 Dy2 120.18(16) 3_755 .
O1 Dy3 Dy2 38.32(17) . .
O11 Dy3 Dy2 146.75(14) . .
O3 Dy3 Dy2 76.78(18) . .
O6 Dy3 Dy2 95.36(15) 7_576 .
O2 Dy3 Dy1 37.49(13) . .
O12 Dy3 Dy1 81.39(13) 5_776 .
O7 Dy3 Dy1 135.19(16) 3_655 .
O9 Dy3 Dy1 119.18(15) 3_755 .
O1 Dy3 Dy1 77.92(17) . .
O11 Dy3 Dy1 147.51(14) . .
O3 Dy3 Dy1 36.04(17) . .
O6 Dy3 Dy1 91.88(13) 7_576 .
Dy2 Dy3 Dy1 60.837(11) . .
O2 Dy3 Dy3 75.13(13) . 6_556
O12 Dy3 Dy3 105.17(15) 5_776 6_556
O7 Dy3 Dy3 110.17(15) 3_655 6_556
O9 Dy3 Dy3 71.48(15) 3_755 6_556
O1 Dy3 Dy3 35.13(15) . 6_556
O11 Dy3 Dy3 139.51(14) . 6_556
O3 Dy3 Dy3 36.64(14) . 6_556
O6 Dy3 Dy3 147.65(13) 7_576 6_556
Dy2 Dy3 Dy3 59.023(8) . 6_556
Dy1 Dy3 Dy3 59.373(7) . 6_556
O4 S1 O6 110.1(4) . .
O4 S1 O5 108.4(4) . .
O6 S1 O5 109.3(3) . .
O4 S1 O7 109.7(4) . .
O6 S1 O7 110.3(4) . .
O5 S1 O7 109.1(4) . .
O10 S2 O9 111.0(3) . .
O10 S2 O9 111.0(3) . 6_556
O9 S2 O9 109.1(5) . 6_556
O10 S2 O8 105.5(6) . .
O9 S2 O8 110.0(4) . .
O9 S2 O8 110.0(4) 6_556 .
Dy3 O1 Dy3 109.7(3) . 6_556
Dy3 O1 Dy2 104.1(2) . .
Dy3 O1 Dy2 104.1(2) 6_556 .
Dy2 O2 Dy3 108.1(2) . .
Dy2 O2 Dy1 108.0(2) . .
Dy3 O2 Dy1 106.5(2) . .
Dy1 O3 Dy3 106.4(2) . 6_556
Dy1 O3 Dy3 106.4(2) . .
Dy3 O3 Dy3 106.7(3) 6_556 .
S1 O4 Dy2 139.8(4) . 3_645
S1 O5 Dy1 149.2(4) . .
S1 O6 Dy3 136.9(3) . 7_575
S1 O7 Dy3 131.4(4) . 3_645
S2 O8 Dy1 114.1(5) . .
S2 O9 Dy3 143.1(4) . 3_745
C1 O11 Dy3 116.8(5) . .
C1 O12 Dy3 119.7(5) . 5_776
O12 C1 O11 125.3(7) . .
O12 C1 C1 119.0(10) . 5_776
O11 C1 C1 115.7(9) . 5_776

loop_
_geom_bond_atom_site_label_1
_geom_bond_atom_site_label_2
_geom_bond_distance
_geom_bond_site_symmetry_2
Dy1 O3 2.343(7) .
Dy1 O5 2.372(6) .
Dy1 O5 2.372(6) 6_556
Dy1 O3W 2.403(6) 6_556
Dy1 O3W 2.403(6) .
Dy1 O2 2.424(5) 6_556
Dy1 O2 2.424(5) .
Dy1 O8 2.442(9) .
Dy1 Dy3 3.8189(6) .
Dy1 Dy3 3.8189(6) 6_556
Dy1 Dy2 3.8476(7) .
Dy2 O4 2.298(6) 3_655
Dy2 O4 2.298(6) 8_665
Dy2 O2 2.330(6) .
Dy2 O2 2.330(6) 6_556
Dy2 O1W 2.352(12) 6_556
Dy2 O1W 2.352(12) .
Dy2 O1 2.416(7) .
Dy2 O1W' 2.439(14) 6_556
Dy2 O1W' 2.439(14) .
Dy2 O2W 2.486(11) .
Dy2 Dy3 3.7800(6) .
Dy2 Dy3 3.7800(6) 6_556
Dy3 O2 2.340(5) .
Dy3 O12 2.351(6) 5_776
Dy3 O7 2.354(6) 3_655
Dy3 O9 2.374(6) 3_755
Dy3 O1 2.379(4) .
Dy3 O11 2.424(5) .
Dy3 O3 2.425(4) .
Dy3 O6 2.474(5) 7_576
Dy3 Dy3 3.8911(8) 6_556
S1 O4 1.462(7) .
S1 O6 1.465(6) .
S1 O5 1.469(6) .
S1 O7 1.476(6) .
S2 O10 1.463(9) .
S2 O9 1.462(6) .
S2 O9 1.462(6) 6_556
S2 O8 1.493(9) .
O1 Dy3 2.379(4) 6_556
O3 Dy3 2.425(4) 6_556
O4 Dy2 2.298(6) 3_645
O6 Dy3 2.474(5) 7_575
O7 Dy3 2.354(6) 3_645
O9 Dy3 2.374(6) 3_745
O11 C1 1.287(10) .
O12 C1 1.229(10) .
O12 Dy3 2.351(6) 5_776
C1 C1 1.535(15) 5_776
